data_7106967
loop_
_publ_author_name
'Yan Zhou'
'Stefan Hoffmann'
'Prashanth W. Menezes'
'Wilder Carrillo-Cabrera'
'Ya-Xi Huang'
'Leonid Vasylechko'
'Marcus Schmidt'
'Yurii Prots'
'Jin-Feng Deng'
'Jin-Xiao Mi'
'Rudiger Kniep'

_publ_section_title
;
 Nanoporous titanium borophosphates with rigid gainesite-type framework
 structure
;
_journal_name_full Chem.Commun.
_journal_page_first 11695
_journal_paper_doi 10.1039/c1cc14078g
_journal_volume 47
_journal_year 2011
_chemical_formula_sum 'B H5 O18 P4 Ti2'
_chemical_formula_weight 523.53
_chemical_name_systematic
;
?
;
_space_group_IT_number 141
_symmetry_cell_setting tetragonal
_symmetry_space_group_name_Hall '-I 4bd 2'
_symmetry_space_group_name_H-M 'I 41/a m d :2'
_atom_sites_solution_hydrogens no
_atom_sites_solution_primary direct
_atom_sites_solution_secondary difmap
_audit_conform_dict_location ftp://ftp.iucr.org/pub/cif_core.dic
_audit_conform_dict_name cif_core.dic
_audit_conform_dict_version 2.4
_audit_creation_date 2011-08-25
_audit_creation_method 'WinGX routine CIF_UPDATE'
_cell_angle_alpha 90
_cell_angle_beta 90
_cell_angle_gamma 90
_cell_formula_units_Z 2
_cell_length_a 6.3213(4)
_cell_length_b 6.3213(4)
_cell_length_c 16.461(2)
_cell_measurement_reflns_used 2960
_cell_measurement_temperature 293(2)
_cell_measurement_theta_max 31.505
_cell_measurement_theta_min 2.3599
_cell_volume 657.76(10)
_computing_cell_refinement 'CrystalClear (Rigaku Corp., 2000)'
_computing_data_collection 'CrystalClear (Rigaku Corp., 2000)'
_computing_data_reduction 'CrystalClear (Rigaku Corp., 2000)'
_computing_structure_refinement 'SHELXL-97 (Sheldrick, 1997)'
_computing_structure_solution
;
????
;
_diffrn_ambient_temperature 293(2)
_diffrn_detector_area_resol_mean 14.6306
_diffrn_measured_fraction_theta_full 0.982
_diffrn_measured_fraction_theta_max 0.982
_diffrn_measurement_device
;
Mercury70 (2x2 bin mode)
;
_diffrn_measurement_method dtprofit.ref
_diffrn_orient_matrix_type d*Trek
_diffrn_orient_matrix_UB_11 -0.0422
_diffrn_orient_matrix_UB_12 -0.0976
_diffrn_orient_matrix_UB_13 -0.0346
_diffrn_orient_matrix_UB_21 0.0116
_diffrn_orient_matrix_UB_22 0.0327
_diffrn_orient_matrix_UB_23 -0.1063
_diffrn_orient_matrix_UB_31 0.028
_diffrn_orient_matrix_UB_32 -0.0119
_diffrn_orient_matrix_UB_33 -0.0006
_diffrn_radiation_monochromator graphite
_diffrn_radiation_type MoK\a
_diffrn_radiation_wavelength 0.71073
_diffrn_reflns_av_R_equivalents 0.0289
_diffrn_reflns_av_unetI/netI 0.0346
_diffrn_reflns_limit_h_max 8
_diffrn_reflns_limit_h_min -5
_diffrn_reflns_limit_k_max 8
_diffrn_reflns_limit_k_min -8
_diffrn_reflns_limit_l_max 19
_diffrn_reflns_limit_l_min -23
_diffrn_reflns_number 2356
_diffrn_reflns_reduction_process 'Lp corrections applied'
_diffrn_reflns_theta_full 29.98
_diffrn_reflns_theta_max 29.98
_diffrn_reflns_theta_min 3.45
_exptl_absorpt_coefficient_mu 1.811
_exptl_absorpt_correction_T_max 1
_exptl_absorpt_correction_T_min 0.6449
_exptl_absorpt_correction_type multi-scan
_exptl_crystal_colour Colorless
_exptl_crystal_density_diffrn 2.643
_exptl_crystal_density_method 'not measured'
_exptl_crystal_description Block
_exptl_crystal_F_000 516
_exptl_crystal_size_max 0.09
_exptl_crystal_size_mid 0.045
_exptl_crystal_size_min 0.045
_refine_diff_density_max 0.64
_refine_diff_density_min -0.433
_refine_diff_density_rms 0.107
_refine_ls_extinction_method none
_refine_ls_goodness_of_fit_ref 1.289
_refine_ls_hydrogen_treatment undef
_refine_ls_matrix_type full
_refine_ls_number_parameters 32
_refine_ls_number_reflns 280
_refine_ls_number_restraints 0
_refine_ls_restrained_S_all 1.289
_refine_ls_R_factor_all 0.0304
_refine_ls_R_factor_gt 0.028
_refine_ls_shift/su_max 0
_refine_ls_shift/su_mean 0
_refine_ls_structure_factor_coef Fsqd
_refine_ls_weighting_details 'calc w=1/[\s^2^(Fo^2^)+(0.0278P)^2^+2.2513P] where P=(Fo^2^+2Fc^2^)/3'
_refine_ls_weighting_scheme calc
_refine_ls_wR_factor_gt 0.0857
_refine_ls_wR_factor_ref 0.0869
_reflns_number_gt 268
_reflns_number_total 280
_reflns_threshold_expression >2sigma(I)
_cod_data_source_file c1cc14078g.txt
_cod_data_source_block H3O{Ti2[B-PO4-4}H2O
_cod_original_sg_symbol_H-M I41/amd
_cod_original_formula_sum 'H5 B O18 P4 Ti2'
_cod_database_code 7106967

loop_
_symmetry_equiv_pos_as_xyz
'x, y, z'
'x, -y, -z'
'-x+1/2, -y, z+1/2'
'-x+1/2, y, -z+1/2'
'y+1/4, x+3/4, -z+1/4'
'y+1/4, -x+1/4, z+3/4'
'-y+1/4, x+3/4, z+1/4'
'-y+1/4, -x+1/4, -z+3/4'
'x+1/2, y+1/2, z+1/2'
'x+1/2, -y+1/2, -z+1/2'
'-x+1, -y+1/2, z+1'
'-x+1, y+1/2, -z+1'
'y+3/4, x+5/4, -z+3/4'
'y+3/4, -x+3/4, z+5/4'
'-y+3/4, x+5/4, z+3/4'
'-y+3/4, -x+3/4, -z+5/4'
'-x, -y, -z'
'-x, y, z'
'x-1/2, y, -z-1/2'
'x-1/2, -y, z-1/2'
'-y-1/4, -x-3/4, z-1/4'
'-y-1/4, x-1/4, -z-3/4'
'y-1/4, -x-3/4, -z-1/4'
'y-1/4, x-1/4, z-3/4'
'-x+1/2, -y+1/2, -z+1/2'
'-x+1/2, y+1/2, z+1/2'
'x, y+1/2, -z'
'x, -y+1/2, z'
'-y+1/4, -x-1/4, z+1/4'
'-y+1/4, x+1/4, -z-1/4'
'y+1/4, -x-1/4, -z+1/4'
'y+1/4, x+1/4, z-1/4'

loop_
_atom_site_label
_atom_site_type_symbol
_atom_site_fract_x
_atom_site_fract_y
_atom_site_fract_z
_atom_site_U_iso_or_equiv
_atom_site_adp_type
_atom_site_occupancy
_atom_site_symmetry_multiplicity
_atom_site_calc_flag
_atom_site_refinement_flags
Ti1 Ti 0 0.25 0.375 0.0064(3) Uani 1 8 d S
P1 P 0 0.1729(2) 0.17227(8) 0.0059(3) Uani 0.5 2 d SP
B1 B 0 0.75 0.125 0.005(2) Uiso 0.5 8 d SP
O1 O 0 0.25 0.25839(19) 0.0115(6) Uani 1 4 d S
O2 O 0 0.5563(3) 0.37551(12) 0.0107(5) Uani 1 2 d S
O3 O 0 0.5695(7) 0.1802(2) 0.0131(9) Uani 0.5 2 d SP
O4 O 0 0 0 0.069(6) Uani 0.25 4 d SP
O5 O 0 0.634(6) 0.048(2) 0.069(6) Uani 0.125 2 d SP

loop_
_atom_site_aniso_label
_atom_site_aniso_U_11
_atom_site_aniso_U_22
_atom_site_aniso_U_33
_atom_site_aniso_U_23
_atom_site_aniso_U_13
_atom_site_aniso_U_12
Ti1 0.0065(4) 0.0065(4) 0.0061(5) 0 0 0
P1 0.0058(6) 0.0063(5) 0.0057(7) -0.0006(5) 0 0
O1 0.0143(14) 0.0138(14) 0.0065(14) 0 0 0
O2 0.0165(11) 0.0063(9) 0.0093(10) -0.0017(7) 0 0
O3 0.021(2) 0.0080(19) 0.010(2) 0.0013(15) 0 0
O4 0.087(15) 0.066(14) 0.053(13) -0.037(11) 0 0
O5 0.087(15) 0.066(14) 0.053(13) -0.037(11) 0 0

loop_
_atom_type_symbol
_atom_type_description
_atom_type_scat_dispersion_real
_atom_type_scat_dispersion_imag
_atom_type_scat_source
B B 0.0013 0.0007 'International Tables Vol C Tables 4.2.6.8 and 6.1.1.4'
P P 0.1023 0.0942 'International Tables Vol C Tables 4.2.6.8 and 6.1.1.4'
Ti Ti 0.2776 0.4457 'International Tables Vol C Tables 4.2.6.8 and 6.1.1.4'
O O 0.0106 0.006 'International Tables Vol C Tables 4.2.6.8 and 6.1.1.4'

loop_
_geom_angle_atom_site_label_1
_geom_angle_atom_site_label_2
_geom_angle_atom_site_label_3
_geom_angle
_geom_angle_site_symmetry_1
_geom_angle_site_symmetry_3
O1 Ti1 O1 180 13_445 .
O1 Ti1 O2 89.75(6) 13_445 .
O1 Ti1 O2 90.25(6) . .
O1 Ti1 O2 90.25(6) 13_445 30_556
O1 Ti1 O2 89.75(6) . 30_556
O2 Ti1 O2 90.0010(10) . 30_556
O1 Ti1 O2 89.75(6) 13_445 11_454
O1 Ti1 O2 90.25(6) . 11_454
O2 Ti1 O2 179.50(12) . 11_454
O2 Ti1 O2 90.0010(10) 30_556 11_454
O1 Ti1 O2 90.25(6) 13_445 13_445
O1 Ti1 O2 89.75(6) . 13_445
O2 Ti1 O2 90.0010(10) . 13_445
O2 Ti1 O2 179.50(12) 30_556 13_445
O2 Ti1 O2 90.0010(10) 11_454 13_445
O1 P1 O2 111.90(10) . 6_454
O1 P1 O2 111.90(10) . 21_665
O2 P1 O2 106.70(17) 6_454 21_665
O1 P1 O3 104.11(18) . 11_454
O2 P1 O3 111.16(10) 6_454 11_454
O2 P1 O3 111.16(10) 21_665 11_454
O3 B1 O3 112.84(18) 5_455 11_464
O3 B1 O3 112.84(18) 5_455 .
O3 B1 O3 102.9(3) 11_464 .
O3 B1 O3 102.9(3) 5_455 22_666
O3 B1 O3 112.84(18) 11_464 22_666
O3 B1 O3 112.84(18) . 22_666

loop_
_geom_bond_atom_site_label_1
_geom_bond_atom_site_label_2
_geom_bond_distance
_geom_bond_site_symmetry_2
Ti1 O1 1.919(3) 13_445
Ti1 O1 1.919(3) .
Ti1 O2 1.936(2) .
Ti1 O2 1.936(2) 30_556
Ti1 O2 1.936(2) 11_454
Ti1 O2 1.936(2) 13_445
P1 O1 1.499(3) .
P1 O2 1.526(2) 6_454
P1 O2 1.526(2) 21_665
P1 O3 1.538(5) 11_454
B1 O3 1.459(4) 5_455
B1 O3 1.459(4) 11_464
B1 O3 1.459(4) .
B1 O3 1.459(4) 22_666
